data_7106077
loop_
_publ_author_name
'Ahmed Al-Harbi'
'Wesley Sattler'
'Aaron Sattler'
'Gerard Parkin'

_publ_section_title
;
 Synthesis and Structural Characterization of
 Tris(2-oxo-1-t-butylimidazolyl) and Tris(2-oxo-1-methylbenzimidazolyl)
 hydroborato Complexes: A New Class of Tripodal Oxygen Donor Ligand
;
_journal_name_full Chem.Commun.
_journal_page_first 3123
_journal_paper_doi 10.1039/c0cc03943h
_journal_volume 47
_journal_year 2011
_chemical_formula_sum 'C25 H23 B Cl6 N6 O3 Zr'
_chemical_formula_weight 770.22
_chemical_name_systematic
;
?
;
_space_group_IT_number 14
_symmetry_cell_setting monoclinic
_symmetry_space_group_name_Hall '-P 2yn'
_symmetry_space_group_name_H-M 'P 1 21/n 1'
_atom_sites_solution_hydrogens geom
_atom_sites_solution_primary direct
_atom_sites_solution_secondary difmap
_audit_creation_method SHELXL-97
_cell_angle_alpha 90.00
_cell_angle_beta 103.384(4)
_cell_angle_gamma 90.00
_cell_formula_units_Z 4
_cell_length_a 15.611(3)
_cell_length_b 12.966(3)
_cell_length_c 15.764(4)
_cell_measurement_reflns_used 4760
_cell_measurement_temperature 125(2)
_cell_measurement_theta_max 23.68
_cell_measurement_theta_min 2.28
_cell_volume 3104.2(12)
_computing_cell_refinement 'Bruker SAINT'
_computing_data_collection 'Bruker APEX2'
_computing_data_reduction 'Bruker SAINT'
_computing_molecular_graphics 'Bruker SHELXTL'
_computing_publication_material 'Bruker SHELXTL'
_computing_structure_refinement 'SHELXL-97 (Sheldrick, 2008)'
_computing_structure_solution 'SHELXS-97 (Sheldrick, 2008)'
_diffrn_ambient_temperature 125(2)
_diffrn_measured_fraction_theta_full 1.000
_diffrn_measured_fraction_theta_max 1.000
_diffrn_measurement_device_type 'Bruker APEX-II CCD'
_diffrn_measurement_method '\f and \w scans'
_diffrn_radiation_monochromator graphite
_diffrn_radiation_source 'fine-focus sealed tube'
_diffrn_radiation_type MoK\a
_diffrn_radiation_wavelength 0.71073
_diffrn_reflns_av_R_equivalents 0.1740
_diffrn_reflns_av_sigmaI/netI 0.1243
_diffrn_reflns_limit_h_max 19
_diffrn_reflns_limit_h_min -19
_diffrn_reflns_limit_k_max 16
_diffrn_reflns_limit_k_min -16
_diffrn_reflns_limit_l_max 19
_diffrn_reflns_limit_l_min -19
_diffrn_reflns_number 36423
_diffrn_reflns_theta_full 26.37
_diffrn_reflns_theta_max 26.37
_diffrn_reflns_theta_min 1.65
_exptl_absorpt_coefficient_mu 0.910
_exptl_absorpt_correction_T_max 0.9820
_exptl_absorpt_correction_T_min 0.9390
_exptl_absorpt_correction_type empirical
_exptl_absorpt_process_details sadabs
_exptl_crystal_colour colorless
_exptl_crystal_density_diffrn 1.648
_exptl_crystal_density_method 'not measured'
_exptl_crystal_description Block
_exptl_crystal_F_000 1544
_exptl_crystal_size_max 0.07
_exptl_crystal_size_mid 0.05
_exptl_crystal_size_min 0.02
_refine_diff_density_max 0.763
_refine_diff_density_min -1.008
_refine_diff_density_rms 0.118
_refine_ls_extinction_method none
_refine_ls_goodness_of_fit_ref 1.002
_refine_ls_hydrogen_treatment mixed
_refine_ls_matrix_type full
_refine_ls_number_parameters 385
_refine_ls_number_reflns 6363
_refine_ls_number_restraints 0
_refine_ls_restrained_S_all 1.002
_refine_ls_R_factor_all 0.1321
_refine_ls_R_factor_gt 0.0544
_refine_ls_shift/su_max 0.001
_refine_ls_shift/su_mean 0.000
_refine_ls_structure_factor_coef Fsqd
_refine_ls_weighting_details 'calc w=1/[\s^2^(Fo^2^)+(0.0267P)^2^+2.2020P] where P=(Fo^2^+2Fc^2^)/3'
_refine_ls_weighting_scheme calc
_refine_ls_wR_factor_gt 0.0837
_refine_ls_wR_factor_ref 0.1052
_reflns_number_gt 3527
_reflns_number_total 6363
_reflns_threshold_expression >2sigma(I)
_cod_data_source_file C0CC03943H.TXT
_cod_data_source_block zrtos10
_cod_depositor_comments
;
The following automatic conversions were performed:

'_symmetry_cell_setting' value 'Monoclinic' changed to 'monoclinic'
according to the built-in table from CIF Core dictionary named
'cif_core.dic' version 2.4.1 from 2010-06-29.

Automatic conversion script
Id: cif_fix_values 1646 2011-03-28 12:23:43Z adriana 
;
_cod_original_cell_volume 3104.4(12)
_cod_original_sg_symbol_H-M P2(1)/n
_cod_database_code 7106077

loop_
_symmetry_equiv_pos_as_xyz
'x, y, z'
'-x+1/2, y+1/2, -z+1/2'
'-x, -y, -z'
'x-1/2, -y-1/2, z-1/2'

loop_
_atom_site_label
_atom_site_type_symbol
_atom_site_fract_x
_atom_site_fract_y
_atom_site_fract_z
_atom_site_U_iso_or_equiv
_atom_site_adp_type
_atom_site_occupancy
_atom_site_symmetry_multiplicity
_atom_site_calc_flag
_atom_site_refinement_flags
_atom_site_disorder_assembly
_atom_site_disorder_group
Zr Zr 0.59197(3) 0.83647(4) 0.83260(3) 0.01906(13) Uani 1 1 d . . .
B B 0.4109(4) 0.7522(5) 0.6178(4) 0.0192(13) Uani 1 1 d . . .
H1 H 0.362(3) 0.734(4) 0.556(3) 0.040 Uiso 1 1 d . . .
O1 O 0.5711(2) 0.6940(2) 0.7675(2) 0.0203(8) Uani 1 1 d . . .
O2 O 0.5702(2) 0.8919(3) 0.7035(2) 0.0202(8) Uani 1 1 d . . .
O3 O 0.4548(2) 0.8378(3) 0.8057(2) 0.0205(8) Uani 1 1 d . . .
N11 N 0.4961(2) 0.6890(3) 0.6200(2) 0.0151(9) Uani 1 1 d . . .
N12 N 0.6309(3) 0.6224(3) 0.6590(3) 0.0205(10) Uani 1 1 d . . .
N21 N 0.4308(2) 0.8700(3) 0.6097(2) 0.0156(10) Uani 1 1 d . . .
N22 N 0.4954(3) 1.0236(3) 0.6184(3) 0.0173(10) Uani 1 1 d . . .
N31 N 0.3713(2) 0.7319(3) 0.6975(3) 0.0153(9) Uani 1 1 d . . .
N32 N 0.3392(3) 0.7377(3) 0.8277(3) 0.0217(10) Uani 1 1 d . . .
C11 C 0.5653(3) 0.6703(4) 0.6873(3) 0.0173(11) Uani 1 1 d . . .
C12 C 0.6048(3) 0.6112(4) 0.5694(3) 0.0208(12) Uani 1 1 d . . .
C13 C 0.6481(3) 0.5712(4) 0.5095(3) 0.0235(13) Uani 1 1 d . . .
H13A H 0.7062 0.5447 0.5270 0.028 Uiso 1 1 calc R . .
C14 C 0.6032(4) 0.5715(4) 0.4231(4) 0.0270(13) Uani 1 1 d . . .
H14A H 0.6309 0.5456 0.3798 0.032 Uiso 1 1 calc R . .
C15 C 0.5172(4) 0.6096(4) 0.3987(3) 0.0252(13) Uani 1 1 d . . .
H15A H 0.4877 0.6079 0.3388 0.030 Uiso 1 1 calc R . .
C16 C 0.4733(3) 0.6498(4) 0.4580(3) 0.0219(12) Uani 1 1 d . . .
H16A H 0.4148 0.6753 0.4405 0.026 Uiso 1 1 calc R . .
C17 C 0.5191(3) 0.6508(4) 0.5439(3) 0.0166(11) Uani 1 1 d . . .
C18 C 0.7154(3) 0.5918(4) 0.7142(4) 0.0334(15) Uani 1 1 d . . .
H18A H 0.7160 0.6071 0.7753 0.050 Uiso 1 1 calc R . .
H18B H 0.7628 0.6300 0.6970 0.050 Uiso 1 1 calc R . .
H18C H 0.7242 0.5176 0.7077 0.050 Uiso 1 1 calc R . .
C21 C 0.5030(3) 0.9247(4) 0.6479(3) 0.0155(11) Uani 1 1 d . . .
C22 C 0.4149(3) 1.0329(4) 0.5573(3) 0.0152(11) Uani 1 1 d . . .
C23 C 0.3764(3) 1.1171(4) 0.5078(3) 0.0254(13) Uani 1 1 d . . .
H23A H 0.4053 1.1819 0.5108 0.031 Uiso 1 1 calc R . .
C24 C 0.2943(3) 1.1011(4) 0.4544(3) 0.0279(14) Uani 1 1 d . . .
H24A H 0.2662 1.1560 0.4187 0.033 Uiso 1 1 calc R . .
C25 C 0.2515(4) 1.0067(4) 0.4514(3) 0.0274(13) Uani 1 1 d . . .
H25A H 0.1941 0.9993 0.4149 0.033 Uiso 1 1 calc R . .
C26 C 0.2903(3) 0.9229(4) 0.5002(3) 0.0222(12) Uani 1 1 d . . .
H26A H 0.2610 0.8584 0.4975 0.027 Uiso 1 1 calc R . .
C27 C 0.3742(3) 0.9374(4) 0.5535(3) 0.0162(11) Uani 1 1 d . . .
C28 C 0.5594(3) 1.1041(4) 0.6501(3) 0.0269(13) Uani 1 1 d . . .
H28A H 0.6047 1.0777 0.6990 0.040 Uiso 1 1 calc R . .
H28B H 0.5297 1.1632 0.6695 0.040 Uiso 1 1 calc R . .
H28C H 0.5869 1.1258 0.6031 0.040 Uiso 1 1 calc R . .
C31 C 0.3926(3) 0.7728(4) 0.7781(3) 0.0163(11) Uani 1 1 d . . .
C32 C 0.2779(3) 0.6713(4) 0.7761(3) 0.0229(12) Uani 1 1 d . . .
C33 C 0.2075(3) 0.6192(4) 0.7963(4) 0.0315(14) Uani 1 1 d . . .
H33A H 0.1958 0.6217 0.8527 0.038 Uiso 1 1 calc R . .
C34 C 0.1556(4) 0.5632(4) 0.7286(4) 0.0342(15) Uani 1 1 d . . .
H34A H 0.1061 0.5266 0.7385 0.041 Uiso 1 1 calc R . .
C35 C 0.1740(3) 0.5592(4) 0.6470(4) 0.0303(14) Uani 1 1 d . . .
H35A H 0.1370 0.5193 0.6026 0.036 Uiso 1 1 calc R . .
C36 C 0.2445(3) 0.6112(4) 0.6277(3) 0.0205(12) Uani 1 1 d . . .
H36A H 0.2561 0.6087 0.5711 0.025 Uiso 1 1 calc R . .
C37 C 0.2975(3) 0.6670(4) 0.6947(3) 0.0174(11) Uani 1 1 d . . .
C38 C 0.3440(4) 0.7667(5) 0.9178(3) 0.0363(15) Uani 1 1 d . . .
H38A H 0.3950 0.8116 0.9386 0.054 Uiso 1 1 calc R . .
H38B H 0.3501 0.7045 0.9541 0.054 Uiso 1 1 calc R . .
H38C H 0.2902 0.8034 0.9216 0.054 Uiso 1 1 calc R . .
Cl1 Cl 0.74861(8) 0.82236(11) 0.83925(9) 0.0337(4) Uani 1 1 d . . .
Cl2 Cl 0.59749(9) 1.01066(10) 0.88990(9) 0.0298(3) Uani 1 1 d . . .
Cl3 Cl 0.59612(9) 0.74722(11) 0.96725(8) 0.0304(3) Uani 1 1 d . . .
C40 C 0.5529(4) 0.6035(5) 1.1318(4) 0.0470(18) Uani 1 1 d . . .
H40A H 0.5568 0.6095 1.0695 0.056 Uiso 1 1 calc R . .
Cl41 Cl 0.50779(12) 0.48353(14) 1.14651(16) 0.0783(7) Uani 1 1 d . . .
Cl42 Cl 0.48459(16) 0.70281(15) 1.15406(12) 0.0791(7) Uani 1 1 d . . .
Cl43 Cl 0.65926(13) 0.61214(16) 1.19818(12) 0.0689(6) Uani 1 1 d . . .

loop_
_atom_site_aniso_label
_atom_site_aniso_U_11
_atom_site_aniso_U_22
_atom_site_aniso_U_33
_atom_site_aniso_U_23
_atom_site_aniso_U_13
_atom_site_aniso_U_12
Zr 0.0143(2) 0.0212(3) 0.0205(3) 0.0023(3) 0.0017(2) -0.0009(3)
B 0.013(3) 0.025(4) 0.020(3) -0.003(3) 0.004(3) -0.001(3)
O1 0.0231(19) 0.024(2) 0.0138(19) 0.0023(16) 0.0041(16) 0.0017(16)
O2 0.0108(18) 0.024(2) 0.024(2) 0.0046(17) 0.0010(16) 0.0004(16)
O3 0.0177(18) 0.0191(19) 0.0240(19) -0.0011(17) 0.0035(15) -0.0026(17)
N11 0.016(2) 0.011(2) 0.019(2) 0.0027(18) 0.0045(19) 0.0002(17)
N12 0.021(2) 0.018(2) 0.023(2) 0.003(2) 0.006(2) 0.0072(19)
N21 0.013(2) 0.018(2) 0.016(2) 0.0040(18) 0.0040(18) 0.0018(18)
N22 0.020(2) 0.016(2) 0.018(2) 0.0017(19) 0.0073(19) -0.0026(19)
N31 0.015(2) 0.013(2) 0.018(2) -0.0021(19) 0.0059(19) -0.0013(18)
N32 0.019(2) 0.030(3) 0.018(2) -0.001(2) 0.008(2) -0.005(2)
C11 0.019(3) 0.010(3) 0.024(3) 0.001(2) 0.006(2) 0.000(2)
C12 0.023(3) 0.021(3) 0.022(3) 0.003(2) 0.012(2) 0.002(2)
C13 0.024(3) 0.024(3) 0.025(3) 0.005(3) 0.012(3) 0.008(2)
C14 0.033(3) 0.029(3) 0.025(3) -0.002(3) 0.019(3) 0.006(3)
C15 0.038(3) 0.019(3) 0.018(3) -0.003(2) 0.003(3) -0.006(3)
C16 0.018(3) 0.020(3) 0.029(3) 0.000(3) 0.009(2) 0.000(2)
C17 0.018(3) 0.012(3) 0.020(3) 0.001(2) 0.004(2) -0.002(2)
C18 0.025(3) 0.041(4) 0.030(3) -0.002(3) -0.004(3) 0.018(3)
C21 0.017(3) 0.020(3) 0.013(3) 0.003(2) 0.011(2) -0.001(2)
C22 0.015(3) 0.020(3) 0.013(3) 0.002(2) 0.008(2) 0.002(2)
C23 0.030(3) 0.021(3) 0.029(3) 0.009(3) 0.015(3) 0.007(3)
C24 0.026(3) 0.031(3) 0.027(3) 0.010(3) 0.006(3) 0.012(3)
C25 0.023(3) 0.036(4) 0.022(3) 0.005(3) 0.004(3) 0.007(3)
C26 0.017(3) 0.028(3) 0.022(3) -0.001(3) 0.006(2) 0.003(2)
C27 0.013(3) 0.022(3) 0.015(3) 0.000(2) 0.005(2) 0.002(2)
C28 0.024(3) 0.020(3) 0.035(3) 0.002(3) 0.003(3) -0.002(2)
C31 0.015(3) 0.015(3) 0.018(3) 0.005(2) 0.003(2) 0.002(2)
C32 0.027(3) 0.021(3) 0.022(3) 0.001(3) 0.008(2) -0.001(3)
C33 0.031(3) 0.040(4) 0.026(3) -0.001(3) 0.012(3) -0.014(3)
C34 0.030(3) 0.040(4) 0.034(4) 0.000(3) 0.012(3) -0.017(3)
C35 0.027(3) 0.025(3) 0.038(4) -0.006(3) 0.007(3) -0.006(3)
C36 0.017(3) 0.023(3) 0.021(3) 0.001(2) 0.004(2) 0.003(2)
C37 0.014(2) 0.015(3) 0.024(3) -0.002(3) 0.006(2) 0.000(2)
C38 0.035(3) 0.050(4) 0.025(3) -0.004(3) 0.010(3) -0.007(3)
Cl1 0.0148(7) 0.0368(9) 0.0469(9) 0.0062(8) 0.0017(6) 0.0006(6)
Cl2 0.0287(8) 0.0260(8) 0.0347(8) -0.0059(7) 0.0076(7) -0.0043(6)
Cl3 0.0336(8) 0.0342(8) 0.0225(7) 0.0060(7) 0.0043(6) -0.0010(7)
C40 0.065(5) 0.033(4) 0.042(4) 0.008(3) 0.011(4) -0.013(3)
Cl41 0.0455(11) 0.0416(11) 0.135(2) 0.0288(12) -0.0044(12) -0.0134(9)
Cl42 0.127(2) 0.0626(13) 0.0520(12) 0.0092(10) 0.0287(13) 0.0295(13)
Cl43 0.0701(13) 0.0713(14) 0.0611(13) -0.0009(11) 0.0063(11) -0.0334(11)

loop_
_atom_type_symbol
_atom_type_description
_atom_type_scat_dispersion_real
_atom_type_scat_dispersion_imag
_atom_type_scat_source
C C 0.0033 0.0016 'International Tables Vol C Tables 4.2.6.8 and 6.1.1.4'
H H 0.0000 0.0000 'International Tables Vol C Tables 4.2.6.8 and 6.1.1.4'
B B 0.0013 0.0007 'International Tables Vol C Tables 4.2.6.8 and 6.1.1.4'
N N 0.0061 0.0033 'International Tables Vol C Tables 4.2.6.8 and 6.1.1.4'
Cl Cl 0.1484 0.1585 'International Tables Vol C Tables 4.2.6.8 and 6.1.1.4'
Zr Zr -2.9673 0.5597 'International Tables Vol C Tables 4.2.6.8 and 6.1.1.4'
O O 0.0106 0.0060 'International Tables Vol C Tables 4.2.6.8 and 6.1.1.4'

loop_
_geom_angle_atom_site_label_1
_geom_angle_atom_site_label_2
_geom_angle_atom_site_label_3
_geom_angle
_geom_angle_site_symmetry_1
_geom_angle_site_symmetry_3
_geom_angle_publ_flag
O3 Zr O1 82.64(13) . . ?
O3 Zr O2 82.68(12) . . ?
O1 Zr O2 81.74(12) . . ?
O3 Zr Cl3 90.01(10) . . ?
O1 Zr Cl3 88.71(10) . . ?
O2 Zr Cl3 168.62(10) . . ?
O3 Zr Cl2 90.83(10) . . ?
O1 Zr Cl2 171.12(10) . . ?
O2 Zr Cl2 91.49(10) . . ?
Cl3 Zr Cl2 97.35(5) . . ?
O3 Zr Cl1 170.21(10) . . ?
O1 Zr Cl1 89.75(10) . . ?
O2 Zr Cl1 90.16(9) . . ?
Cl3 Zr Cl1 95.99(5) . . ?
Cl2 Zr Cl1 96.04(5) . . ?
H1 B N31 111(3) . . ?
H1 B N11 109(3) . . ?
N31 B N11 113.1(4) . . ?
H1 B N21 104(3) . . ?
N31 B N21 110.7(4) . . ?
N11 B N21 109.3(4) . . ?
C11 O1 Zr 131.2(3) . . ?
C21 O2 Zr 134.4(3) . . ?
C31 O3 Zr 136.4(3) . . ?
C11 N11 C17 106.8(4) . . ?
C11 N11 B 129.6(4) . . ?
C17 N11 B 123.1(4) . . ?
C11 N12 C12 108.4(4) . . ?
C11 N12 C18 125.1(4) . . ?
C12 N12 C18 126.4(4) . . ?
C21 N21 C27 107.0(4) . . ?
C21 N21 B 129.5(4) . . ?
C27 N21 B 123.4(4) . . ?
C21 N22 C22 108.0(4) . . ?
C21 N22 C28 124.3(4) . . ?
C22 N22 C28 127.7(4) . . ?
C31 N31 C37 106.6(4) . . ?
C31 N31 B 130.0(4) . . ?
C37 N31 B 123.4(4) . . ?
C31 N32 C32 107.7(4) . . ?
C31 N32 C38 125.5(4) . . ?
C32 N32 C38 126.8(4) . . ?
O1 C11 N11 126.3(4) . . ?
O1 C11 N12 123.1(4) . . ?
N11 C11 N12 110.6(4) . . ?
C13 C12 N12 131.4(5) . . ?
C13 C12 C17 121.7(5) . . ?
N12 C12 C17 106.9(4) . . ?
C14 C13 C12 117.1(5) . . ?
C13 C14 C15 120.6(5) . . ?
C16 C15 C14 122.8(5) . . ?
C17 C16 C15 116.3(5) . . ?
C16 C17 C12 121.5(5) . . ?
C16 C17 N11 131.3(4) . . ?
C12 C17 N11 107.2(4) . . ?
O2 C21 N21 126.9(4) . . ?
O2 C21 N22 122.8(4) . . ?
N21 C21 N22 110.3(4) . . ?
C27 C22 C23 122.7(5) . . ?
C27 C22 N22 106.4(4) . . ?
C23 C22 N22 130.9(5) . . ?
C24 C23 C22 116.4(5) . . ?
C23 C24 C25 121.7(5) . . ?
C26 C25 C24 121.7(5) . . ?
C25 C26 C27 117.2(5) . . ?
C22 C27 C26 120.2(5) . . ?
C22 C27 N21 108.3(4) . . ?
C26 C27 N21 131.5(5) . . ?
O3 C31 N31 125.5(4) . . ?
O3 C31 N32 123.2(4) . . ?
N31 C31 N32 111.3(4) . . ?
C33 C32 C37 123.3(5) . . ?
C33 C32 N32 129.6(5) . . ?
C37 C32 N32 107.1(4) . . ?
C34 C33 C32 115.6(5) . . ?
C35 C34 C33 121.6(5) . . ?
C36 C35 C34 122.3(5) . . ?
C35 C36 C37 116.9(5) . . ?
C36 C37 C32 120.3(4) . . ?
C36 C37 N31 132.1(4) . . ?
C32 C37 N31 107.4(4) . . ?
Cl41 C40 Cl43 109.5(3) . . ?
Cl41 C40 Cl42 110.2(4) . . ?
Cl43 C40 Cl42 111.7(4) . . ?

loop_
_geom_bond_atom_site_label_1
_geom_bond_atom_site_label_2
_geom_bond_distance
_geom_bond_site_symmetry_2
_geom_bond_publ_flag
Zr O3 2.084(3) . ?
Zr O1 2.102(3) . ?
Zr O2 2.110(3) . ?
Zr Cl3 2.4054(15) . ?
Zr Cl2 2.4267(15) . ?
Zr Cl1 2.4301(15) . ?
B H1 1.11(5) . ?
B N31 1.547(7) . ?
B N11 1.555(7) . ?
B N21 1.570(7) . ?
O1 C11 1.283(5) . ?
O2 C21 1.276(5) . ?
O3 C31 1.283(5) . ?
N11 C11 1.349(6) . ?
N11 C17 1.419(6) . ?
N12 C11 1.359(6) . ?
N12 C12 1.384(6) . ?
N12 C18 1.457(6) . ?
N21 C21 1.349(6) . ?
N21 C27 1.403(6) . ?
N22 C21 1.360(6) . ?
N22 C22 1.400(6) . ?
N22 C28 1.451(6) . ?
N31 C31 1.345(6) . ?
N31 C37 1.418(6) . ?
N32 C31 1.346(6) . ?
N32 C32 1.400(6) . ?
N32 C38 1.456(6) . ?
C12 C13 1.384(7) . ?
C12 C17 1.402(6) . ?
C13 C14 1.380(7) . ?
C14 C15 1.398(7) . ?
C15 C16 1.383(7) . ?
C16 C17 1.377(6) . ?
C22 C27 1.387(6) . ?
C22 C23 1.394(7) . ?
C23 C24 1.377(7) . ?
C24 C25 1.391(7) . ?
C25 C26 1.387(7) . ?
C26 C27 1.395(6) . ?
C32 C33 1.388(7) . ?
C32 C37 1.388(7) . ?
C33 C34 1.387(7) . ?
C34 C35 1.384(7) . ?
C35 C36 1.383(7) . ?
C36 C37 1.386(6) . ?
C40 Cl41 1.745(6) . ?
C40 Cl43 1.750(6) . ?
C40 Cl42 1.758(7) . ?
